data_7108819
loop_
_publ_author_name
'Peifa Wei'
'Xuzhou Yan'
'Jinying Li'
'Yingjie Ma'
'Feihe Huang'

_publ_section_title
;
 Two 2 : 3 copillar[5]arene constitutional isomers: syntheses, crystal
 structures and host-guest complexation of their derivatives with
 dicarboxylic acid sodium salts in water
;
_journal_issue 11
_journal_name_full 'Chemical communications (Cambridge, England)'
_journal_page_first 1070
_journal_page_last 1072
_journal_paper_doi 10.1039/c2cc38355a
_journal_volume 49
_journal_year 2013
_chemical_formula_moiety 'C57 H70 Br4 O10'
_chemical_formula_sum 'C57 H70 Br4 O10'
_chemical_formula_weight 1234.77
_chemical_name_systematic
;
?
;
_space_group_IT_number 2
_symmetry_cell_setting triclinic
_symmetry_space_group_name_Hall '-P 1'
_symmetry_space_group_name_H-M 'P -1'
_atom_sites_solution_hydrogens geom
_atom_sites_solution_primary direct
_atom_sites_solution_secondary difmap
_audit_creation_method SHELXL-97
_cell_angle_alpha 78.725(6)
_cell_angle_beta 79.801(7)
_cell_angle_gamma 89.345(6)
_cell_formula_units_Z 2
_cell_length_a 11.9824(10)
_cell_length_b 15.2216(9)
_cell_length_c 16.9837(12)
_cell_measurement_reflns_used 7025
_cell_measurement_temperature 140(2)
_cell_measurement_theta_max 67.4348
_cell_measurement_theta_min 3.5892
_cell_volume 2989.0(4)
_computing_cell_refinement 'CrysAlis PRO (Agilent Technologies, 2011)'
_computing_data_collection 'CrysAlis PRO'
_computing_data_reduction 'CrysAlis PRO'
_computing_molecular_graphics 'OLEX2 (Dolomanov et al., 2009)'
_computing_publication_material OLEX2
_computing_structure_refinement 'SHELXL-97 (Sheldrick, 2008)'
_computing_structure_solution 'SHELXS-97 (Sheldrick, 2008)'
_diffrn_ambient_temperature 140(2)
_diffrn_detector_area_resol_mean 10.3592
_diffrn_measured_fraction_theta_full 0.995
_diffrn_measured_fraction_theta_max 0.995
_diffrn_measurement_device_type 'Xcalibur, Atlas, Gemini ultra'
_diffrn_measurement_method '\w scans'
_diffrn_radiation_monochromator graphite
_diffrn_radiation_source 'fine-focus sealed tube'
_diffrn_radiation_type CuK\a
_diffrn_radiation_wavelength 1.54184
_diffrn_reflns_av_R_equivalents 0.0697
_diffrn_reflns_av_sigmaI/netI 0.0641
_diffrn_reflns_limit_h_max 12
_diffrn_reflns_limit_h_min -14
_diffrn_reflns_limit_k_max 16
_diffrn_reflns_limit_k_min -17
_diffrn_reflns_limit_l_max 19
_diffrn_reflns_limit_l_min -17
_diffrn_reflns_number 19334
_diffrn_reflns_theta_full 65.08
_diffrn_reflns_theta_max 65.08
_diffrn_reflns_theta_min 3.59
_exptl_absorpt_coefficient_mu 3.708
_exptl_absorpt_correction_T_max 0.4233
_exptl_absorpt_correction_T_min 0.3569
_exptl_absorpt_correction_type multi-scan
_exptl_absorpt_process_details
;
CrysAlis PRO (Agilent Technologies, 2011)
;
_exptl_crystal_colour colorless
_exptl_crystal_density_diffrn 1.372
_exptl_crystal_density_method 'not measured'
_exptl_crystal_description block
_exptl_crystal_F_000 1264
_exptl_crystal_size_max 0.35
_exptl_crystal_size_mid 0.32
_exptl_crystal_size_min 0.28
_platon_squeeze_details
;
;
_refine_diff_density_max 2.700
_refine_diff_density_min -1.745
_refine_diff_density_rms 0.206
_refine_ls_extinction_coef 0.0026(6)
_refine_ls_extinction_expression Fc^*^=kFc[1+0.001xFc^2^\l^3^/sin(2\q)]^-1/4^
_refine_ls_extinction_method SHELXL
_refine_ls_goodness_of_fit_ref 1.630
_refine_ls_hydrogen_treatment constr
_refine_ls_matrix_type full
_refine_ls_number_parameters 627
_refine_ls_number_reflns 10133
_refine_ls_number_restraints 1208
_refine_ls_restrained_S_all 1.616
_refine_ls_R_factor_all 0.1665
_refine_ls_R_factor_gt 0.1494
_refine_ls_shift/su_max 0.000
_refine_ls_shift/su_mean 0.000
_refine_ls_structure_factor_coef Fsqd
_refine_ls_weighting_details 'calc w=1/[\s^2^(Fo^2^)+(0.2000P)^2^+0.0000P] where P=(Fo^2^+2Fc^2^)/3'
_refine_ls_weighting_scheme calc
_refine_ls_wR_factor_gt 0.3923
_refine_ls_wR_factor_ref 0.4189
_reflns_number_gt 7644
_reflns_number_total 10133
_reflns_threshold_expression >2sigma(I)
_cod_data_source_file c2cc38355a.txt
_cod_data_source_block 111221_wpf_062_1
_cod_depositor_comments
;
The following automatic conversions were performed:

'_symmetry_cell_setting' value 'Triclinic' changed to 'triclinic'
according to
/usr/data/users/saulius/automatic-downloads/retrospective/RSC/lib/dictionaries/cif_core.dic
dictionary named 'cif_core.dic' version 2.4.2 from 2011-04-26.

Automatic conversion script
Id: cif_fix_values 2281 2013-09-26 08:29:07Z andrius 
;
_cod_database_code 7108819

loop_
_symmetry_equiv_pos_as_xyz
'x, y, z'
'-x, -y, -z'

loop_
_atom_site_label
_atom_site_type_symbol
_atom_site_fract_x
_atom_site_fract_y
_atom_site_fract_z
_atom_site_U_iso_or_equiv
_atom_site_adp_type
_atom_site_occupancy
_atom_site_symmetry_multiplicity
_atom_site_calc_flag
_atom_site_refinement_flags
Br1 Br 0.67327(7) -0.21359(5) 0.21844(5) 0.0575(4) Uani 1 1 d .
Br2 Br 0.5548(3) 0.52359(16) 0.8340(2) 0.1679(11) Uani 1 1 d D
Br3 Br 0.0368(2) 0.3744(2) 0.24979(18) 0.1742(12) Uani 1 1 d D
Br4 Br -0.2397(5) 0.4655(3) 1.0684(5) 0.284(3) Uani 1 1 d D
O1 O 0.6593(4) 0.0070(3) 0.5175(3) 0.0426(10) Uani 1 1 d .
O2 O 0.6273(5) 0.3310(4) 0.6221(4) 0.0574(13) Uani 1 1 d .
O3 O 0.3872(4) 0.2867(4) 0.3927(4) 0.0577(13) Uani 1 1 d .
O4 O 0.2721(5) 0.4701(4) 0.6458(4) 0.0629(14) Uani 1 1 d .
O5 O 0.0022(5) 0.2660(4) 0.5398(4) 0.0644(15) Uani 1 1 d .
O6 O -0.0157(7) 0.2768(5) 0.8658(4) 0.082(2) Uani 1 1 d .
O7 O -0.0445(6) -0.0213(6) 0.7499(5) 0.082(2) Uani 1 1 d .
O8 O 0.2186(5) 0.0128(5) 0.9799(3) 0.0688(17) Uani 1 1 d .
O9 O 0.3455(5) -0.1874(4) 0.7447(4) 0.0659(15) Uani 1 1 d .
O10 O 0.6219(4) 0.0606(4) 0.8240(3) 0.0561(13) Uani 1 1 d .
C1 C 0.6906(5) 0.0047(5) 0.6762(4) 0.0422(13) Uani 1 1 d U
H1A H 0.7193 -0.0391 0.6437 0.051 Uiso 1 1 calc R
H1B H 0.7485 0.0168 0.7063 0.051 Uiso 1 1 calc R
C2 C 0.6638(5) 0.0914(4) 0.6203(4) 0.0379(11) Uani 1 1 d U
C3 C 0.6442(5) 0.0891(4) 0.5407(4) 0.0386(11) Uani 1 1 d U
C4 C 0.6100(5) 0.1670(4) 0.4925(4) 0.0413(12) Uani 1 1 d U
H4 H 0.5928 0.1648 0.4416 0.050 Uiso 1 1 calc R
C5 C 0.6015(5) 0.2477(5) 0.5203(5) 0.0440(12) Uani 1 1 d U
C6 C 0.6289(6) 0.2495(5) 0.5957(5) 0.0475(13) Uani 1 1 d U
C7 C 0.6575(6) 0.1725(5) 0.6463(5) 0.0457(12) Uani 1 1 d U
H7 H 0.6724 0.1753 0.6977 0.055 Uiso 1 1 calc R
C8 C 0.6510(5) 0.0035(4) 0.4349(4) 0.0400(12) Uani 1 1 d U
H8A H 0.6976 0.0510 0.3975 0.048 Uiso 1 1 calc R
H8B H 0.5731 0.0117 0.4270 0.048 Uiso 1 1 calc R
C9 C 0.6912(5) -0.0869(4) 0.4186(4) 0.0415(13) Uani 1 1 d U
H9A H 0.6521 -0.1338 0.4613 0.050 Uiso 1 1 calc R
H9B H 0.7718 -0.0911 0.4193 0.050 Uiso 1 1 calc R
C10 C 0.6685(6) -0.1002(4) 0.3362(4) 0.0424(13) Uani 1 1 d U
H10A H 0.5874 -0.1004 0.3367 0.051 Uiso 1 1 calc R
H10B H 0.7031 -0.0510 0.2938 0.051 Uiso 1 1 calc R
C11 C 0.7162(6) -0.1874(5) 0.3178(5) 0.0482(15) Uani 1 1 d U
H11A H 0.6886 -0.2356 0.3635 0.058 Uiso 1 1 calc R
H11B H 0.7983 -0.1844 0.3112 0.058 Uiso 1 1 calc R
C12 C 0.7329(9) 0.3742(7) 0.6164(6) 0.0758(19) Uani 1 1 d DU
H12A H 0.7577 0.4080 0.5614 0.091 Uiso 1 1 calc R
H12B H 0.7896 0.3303 0.6290 0.091 Uiso 1 1 calc R
C13 C 0.7178(11) 0.4374(8) 0.6774(7) 0.090(2) Uani 1 1 d DU
H13A H 0.7865 0.4734 0.6700 0.108 Uiso 1 1 calc R
H13B H 0.6561 0.4775 0.6676 0.108 Uiso 1 1 calc R
C14 C 0.6922(14) 0.3833(10) 0.7642(7) 0.112(3) Uani 1 1 d DU
H14A H 0.6229 0.3483 0.7707 0.135 Uiso 1 1 calc R
H14B H 0.7530 0.3416 0.7721 0.135 Uiso 1 1 calc R
C15 C 0.6793(13) 0.4377(11) 0.8290(9) 0.123(3) Uiso 1 1 d DU
H15A H 0.7499 0.4710 0.8227 0.147 Uiso 1 1 calc R
H15B H 0.6699 0.3967 0.8812 0.147 Uiso 1 1 calc R
C16 C 0.5658(6) 0.3315(5) 0.4673(5) 0.0481(14) Uani 1 1 d U
H16A H 0.5769 0.3229 0.4113 0.058 Uiso 1 1 calc R
H16B H 0.6147 0.3811 0.4689 0.058 Uiso 1 1 calc R
C17 C 0.4433(6) 0.3562(5) 0.4924(5) 0.0478(13) Uani 1 1 d U
C18 C 0.3559(6) 0.3321(5) 0.4542(5) 0.0481(14) Uani 1 1 d U
C19 C 0.2452(6) 0.3558(5) 0.4816(5) 0.0521(14) Uani 1 1 d U
H19 H 0.1881 0.3401 0.4560 0.062 Uiso 1 1 calc R
C20 C 0.2157(6) 0.4012(5) 0.5446(5) 0.0519(14) Uani 1 1 d U
C21 C 0.3028(6) 0.4259(5) 0.5821(5) 0.0509(14) Uani 1 1 d U
C22 C 0.4151(6) 0.4032(4) 0.5551(5) 0.0471(13) Uani 1 1 d U
H22 H 0.4723 0.4201 0.5801 0.057 Uiso 1 1 calc R
C23 C 0.3018(8) 0.2650(7) 0.3506(7) 0.071(2) Uani 1 1 d U
H23A H 0.3358 0.2368 0.3066 0.106 Uiso 1 1 calc R
H23B H 0.2655 0.3187 0.3292 0.106 Uiso 1 1 calc R
H23C H 0.2465 0.2247 0.3877 0.106 Uiso 1 1 calc R
C24 C 0.3535(7) 0.4745(5) 0.6975(6) 0.0616(19) Uani 1 1 d U
H24A H 0.4220 0.5035 0.6653 0.092 Uiso 1 1 calc R
H24B H 0.3697 0.4150 0.7232 0.092 Uiso 1 1 calc R
H24C H 0.3234 0.5081 0.7384 0.092 Uiso 1 1 calc R
C25 C 0.0947(6) 0.4194(5) 0.5757(5) 0.0551(15) Uani 1 1 d U
H25A H 0.0530 0.4282 0.5309 0.066 Uiso 1 1 calc R
H25B H 0.0913 0.4742 0.5970 0.066 Uiso 1 1 calc R
C26 C 0.0386(6) 0.3429(5) 0.6426(6) 0.0547(14) Uani 1 1 d U
C27 C -0.0035(6) 0.2669(6) 0.6234(6) 0.0568(14) Uani 1 1 d U
C28 C -0.0493(6) 0.1955(6) 0.6855(5) 0.0555(14) Uani 1 1 d U
H28 H -0.0795 0.1455 0.6721 0.067 Uiso 1 1 calc R
C29 C -0.0502(6) 0.1982(6) 0.7660(5) 0.0571(14) Uani 1 1 d U
C30 C -0.0076(7) 0.2761(6) 0.7853(6) 0.0590(14) Uani 1 1 d U
C31 C 0.0362(7) 0.3468(6) 0.7228(6) 0.0587(15) Uani 1 1 d U
H31 H 0.0646 0.3978 0.7356 0.070 Uiso 1 1 calc R
C32 C -0.0523(9) 0.1983(7) 0.5174(6) 0.077(2) Uani 1 1 d DU
H32A H -0.1287 0.1887 0.5487 0.093 Uiso 1 1 calc R
H32B H -0.0116 0.1429 0.5273 0.093 Uiso 1 1 calc R
C33 C -0.0558(10) 0.2276(7) 0.4258(7) 0.085(2) Uani 1 1 d DU
H33A H 0.0210 0.2305 0.3953 0.102 Uiso 1 1 calc R
H33B H -0.0980 0.1827 0.4089 0.102 Uiso 1 1 calc R
C34 C -0.1096(11) 0.3175(8) 0.4051(7) 0.091(2) Uani 1 1 d DU
H34A H -0.0697 0.3612 0.4251 0.110 Uiso 1 1 calc R
H34B H -0.1873 0.3132 0.4342 0.110 Uiso 1 1 calc R
C35 C -0.1104(10) 0.3522(9) 0.3151(7) 0.098(3) Uiso 1 1 d DU
H35A H -0.1522 0.4074 0.3092 0.117 Uiso 1 1 calc R
H35B H -0.1505 0.3089 0.2948 0.117 Uiso 1 1 calc R
C36 C 0.0499(10) 0.3431(9) 0.8881(7) 0.089(2) Uani 1 1 d DU
H36A H 0.0239 0.4029 0.8696 0.107 Uiso 1 1 calc R
H36B H 0.1297 0.3400 0.8654 0.107 Uiso 1 1 calc R
C37 C 0.0294(11) 0.3184(10) 0.9815(8) 0.105(3) Uani 1 1 d DU
H37A H 0.0458 0.2557 0.9986 0.127 Uiso 1 1 calc R
H37B H 0.0797 0.3540 1.0023 0.127 Uiso 1 1 calc R
C38 C -0.0936(12) 0.3351(10) 1.0163(10) 0.123(3) Uiso 1 1 d DU
H38A H -0.1157 0.2996 1.0709 0.148 Uiso 1 1 calc R
H38B H -0.1441 0.3199 0.9820 0.148 Uiso 1 1 calc R
C39 C -0.0981(12) 0.4371(10) 1.0182(11) 0.116(3) Uiso 1 1 d DU
H39A H -0.0814 0.4716 0.9628 0.139 Uiso 1 1 calc R
H39B H -0.0410 0.4524 1.0475 0.139 Uiso 1 1 calc R
C40 C -0.0952(6) 0.1191(6) 0.8324(5) 0.0571(15) Uani 1 1 d U
H40A H -0.1556 0.0889 0.8161 0.068 Uiso 1 1 calc R
H40B H -0.1262 0.1399 0.8821 0.068 Uiso 1 1 calc R
C41 C -0.0008(6) 0.0538(5) 0.8483(5) 0.0550(14) Uani 1 1 d U
C42 C 0.0247(6) -0.0151(6) 0.8059(5) 0.0557(14) Uani 1 1 d U
C43 C 0.1096(7) -0.0760(6) 0.8239(5) 0.0571(15) Uani 1 1 d U
H43 H 0.1235 -0.1233 0.7964 0.068 Uiso 1 1 calc R
C44 C 0.1735(6) -0.0658(5) 0.8831(5) 0.0549(14) Uani 1 1 d U
C45 C 0.1530(6) 0.0044(6) 0.9228(5) 0.0549(14) Uani 1 1 d U
C46 C 0.0635(6) 0.0640(6) 0.9069(5) 0.0547(14) Uani 1 1 d U
H46 H 0.0479 0.1100 0.9358 0.066 Uiso 1 1 calc R
C47 C -0.0105(12) -0.0781(10) 0.6906(10) 0.098(3) Uani 1 1 d U
H47A H -0.0664 -0.0761 0.6562 0.146 Uiso 1 1 calc R
H47B H -0.0042 -0.1387 0.7186 0.146 Uiso 1 1 calc R
H47C H 0.0614 -0.0571 0.6578 0.146 Uiso 1 1 calc R
C48 C 0.2077(9) 0.0852(8) 1.0153(6) 0.074(2) Uani 1 1 d U
H48A H 0.2129 0.1387 0.9739 0.111 Uiso 1 1 calc R
H48B H 0.2670 0.0864 1.0464 0.111 Uiso 1 1 calc R
H48C H 0.1354 0.0822 1.0508 0.111 Uiso 1 1 calc R
C49 C 0.2702(7) -0.1284(6) 0.8963(5) 0.0585(15) Uani 1 1 d U
H49A H 0.2812 -0.1349 0.9523 0.070 Uiso 1 1 calc R
H49B H 0.2498 -0.1870 0.8881 0.070 Uiso 1 1 calc R
C50 C 0.3800(6) -0.0968(5) 0.8404(5) 0.0521(14) Uani 1 1 d U
C51 C 0.4152(6) -0.1276(5) 0.7681(5) 0.0513(14) Uani 1 1 d U
C52 C 0.5152(6) -0.0951(5) 0.7163(5) 0.0469(13) Uani 1 1 d U
H52 H 0.5362 -0.1158 0.6678 0.056 Uiso 1 1 calc R
C53 C 0.5850(5) -0.0321(5) 0.7349(4) 0.0436(12) Uani 1 1 d U
C54 C 0.5483(6) -0.0018(5) 0.8083(4) 0.0458(12) Uani 1 1 d U
C55 C 0.4484(6) -0.0323(5) 0.8591(5) 0.0502(13) Uani 1 1 d U
H55 H 0.4257 -0.0100 0.9065 0.060 Uiso 1 1 calc R
C56 C 0.3817(8) -0.2770(6) 0.7621(6) 0.067(2) Uani 1 1 d U
H56A H 0.4542 -0.2823 0.7289 0.101 Uiso 1 1 calc R
H56B H 0.3274 -0.3164 0.7505 0.101 Uiso 1 1 calc R
H56C H 0.3879 -0.2931 0.8186 0.101 Uiso 1 1 calc R
C57 C 0.5830(7) 0.1040(7) 0.8889(5) 0.0608(19) Uani 1 1 d U
H57A H 0.5073 0.1240 0.8861 0.091 Uiso 1 1 calc R
H57B H 0.6320 0.1545 0.8855 0.091 Uiso 1 1 calc R
H57C H 0.5830 0.0630 0.9397 0.091 Uiso 1 1 calc R

loop_
_atom_site_aniso_label
_atom_site_aniso_U_11
_atom_site_aniso_U_22
_atom_site_aniso_U_33
_atom_site_aniso_U_23
_atom_site_aniso_U_13
_atom_site_aniso_U_12
Br1 0.0769(6) 0.0479(5) 0.0487(5) -0.0066(3) -0.0168(4) 0.0024(4)
Br2 0.197(2) 0.1064(14) 0.234(3) -0.0601(17) -0.101(2) 0.0280(14)
Br3 0.1435(17) 0.181(2) 0.157(2) 0.0522(17) -0.0128(14) 0.0263(15)
Br4 0.328(6) 0.133(3) 0.409(9) -0.069(4) -0.097(6) 0.007(3)
O1 0.052(2) 0.037(2) 0.039(2) -0.0028(18) -0.0150(18) 0.0050(18)
O2 0.058(3) 0.039(3) 0.081(4) -0.018(3) -0.020(3) 0.002(2)
O3 0.047(3) 0.059(3) 0.065(3) -0.006(3) -0.011(2) 0.008(2)
O4 0.065(3) 0.036(3) 0.091(4) -0.015(3) -0.020(3) 0.009(2)
O5 0.055(3) 0.067(4) 0.067(3) -0.001(3) -0.012(3) -0.021(3)
O6 0.122(6) 0.058(4) 0.060(4) -0.010(3) -0.001(4) 0.013(4)
O7 0.067(4) 0.098(5) 0.098(5) -0.042(4) -0.034(3) 0.015(3)
O8 0.066(3) 0.089(5) 0.046(3) 0.002(3) -0.014(2) -0.008(3)
O9 0.063(3) 0.056(3) 0.073(4) 0.008(3) -0.019(3) -0.010(3)
O10 0.051(3) 0.075(4) 0.044(3) -0.013(2) -0.011(2) -0.004(2)
C1 0.042(3) 0.042(3) 0.042(3) 0.000(2) -0.015(2) 0.006(2)
C2 0.035(2) 0.038(2) 0.040(2) -0.001(2) -0.0124(19) 0.0014(19)
C3 0.035(2) 0.035(2) 0.045(2) 0.000(2) -0.0125(19) 0.0014(19)
C4 0.035(2) 0.036(2) 0.050(3) 0.004(2) -0.009(2) -0.001(2)
C5 0.038(2) 0.035(2) 0.056(3) 0.000(2) -0.010(2) 0.001(2)
C6 0.043(2) 0.037(2) 0.063(3) -0.006(2) -0.016(2) 0.003(2)
C7 0.042(2) 0.045(3) 0.051(3) -0.006(2) -0.015(2) 0.003(2)
C8 0.040(3) 0.038(3) 0.039(3) 0.001(2) -0.007(2) 0.002(2)
C9 0.042(3) 0.038(3) 0.043(3) -0.001(2) -0.012(2) 0.002(2)
C10 0.042(3) 0.036(3) 0.043(3) 0.006(2) -0.007(2) 0.002(2)
C11 0.052(3) 0.039(3) 0.052(3) -0.001(3) -0.015(3) 0.009(3)
C12 0.073(3) 0.063(3) 0.090(4) -0.011(3) -0.016(3) 0.003(3)
C13 0.096(4) 0.073(4) 0.108(5) -0.021(4) -0.032(4) 0.002(4)
C14 0.112(5) 0.100(5) 0.123(6) -0.015(5) -0.024(5) 0.003(5)
C16 0.041(3) 0.035(3) 0.064(3) 0.001(2) -0.009(2) 0.000(2)
C17 0.042(2) 0.033(2) 0.064(3) 0.004(2) -0.013(2) 0.000(2)
C18 0.041(3) 0.040(3) 0.059(3) 0.002(2) -0.010(2) 0.003(2)
C19 0.045(3) 0.041(3) 0.064(3) 0.005(2) -0.012(2) 0.005(2)
C20 0.044(2) 0.037(2) 0.068(3) 0.006(2) -0.010(2) 0.007(2)
C21 0.046(3) 0.034(3) 0.068(3) 0.001(2) -0.011(2) 0.006(2)
C22 0.040(2) 0.033(2) 0.065(3) 0.000(2) -0.013(2) 0.002(2)
C23 0.054(4) 0.078(5) 0.082(5) -0.011(5) -0.020(4) 0.017(4)
C24 0.065(4) 0.038(4) 0.083(5) -0.011(4) -0.018(4) 0.014(3)
C25 0.049(3) 0.042(3) 0.071(3) 0.000(3) -0.014(3) 0.011(2)
C26 0.044(2) 0.043(3) 0.072(3) -0.003(2) -0.007(2) 0.008(2)
C27 0.045(2) 0.052(3) 0.069(3) -0.003(2) -0.010(2) 0.001(2)
C28 0.042(2) 0.054(3) 0.067(3) -0.005(3) -0.008(2) 0.000(2)
C29 0.046(2) 0.052(3) 0.068(3) 0.000(3) -0.009(2) 0.006(2)
C30 0.055(3) 0.051(3) 0.069(3) -0.008(2) -0.008(2) 0.008(2)
C31 0.054(3) 0.046(3) 0.073(3) -0.006(3) -0.009(3) 0.007(2)
C32 0.072(4) 0.074(4) 0.082(4) -0.008(3) -0.010(3) -0.010(3)
C33 0.085(4) 0.078(4) 0.092(4) -0.019(4) -0.012(4) -0.003(4)
C34 0.088(5) 0.086(5) 0.099(5) -0.025(4) -0.008(4) 0.006(4)
C36 0.090(4) 0.083(4) 0.093(4) -0.017(3) -0.017(3) 0.001(3)
C37 0.107(5) 0.103(5) 0.106(5) -0.019(4) -0.018(4) 0.008(4)
C40 0.045(3) 0.055(3) 0.065(3) 0.000(3) -0.004(3) 0.001(2)
C41 0.044(3) 0.053(3) 0.062(3) -0.003(2) -0.001(2) -0.002(2)
C42 0.045(3) 0.056(3) 0.064(3) -0.006(3) -0.009(2) 0.002(2)
C43 0.052(3) 0.052(3) 0.063(3) -0.005(3) -0.008(2) 0.000(2)
C44 0.048(3) 0.052(3) 0.056(3) 0.005(2) -0.003(2) -0.005(2)
C45 0.049(3) 0.055(3) 0.053(3) 0.005(3) -0.006(2) -0.006(2)
C46 0.048(3) 0.052(3) 0.057(3) 0.001(3) -0.003(2) 0.000(2)
C47 0.096(7) 0.091(7) 0.111(7) -0.029(6) -0.024(6) 0.005(6)
C48 0.075(5) 0.082(6) 0.061(5) -0.004(4) -0.013(4) -0.015(4)
C49 0.055(3) 0.052(3) 0.058(3) 0.011(3) -0.007(3) 0.000(3)
C50 0.048(3) 0.049(3) 0.052(3) 0.009(2) -0.012(2) 0.003(2)
C51 0.052(3) 0.044(3) 0.056(3) 0.002(2) -0.016(2) 0.001(2)
C52 0.046(2) 0.043(3) 0.050(3) 0.005(2) -0.016(2) 0.004(2)
C53 0.042(2) 0.043(2) 0.045(2) 0.003(2) -0.018(2) 0.005(2)
C54 0.046(2) 0.048(3) 0.042(2) 0.003(2) -0.016(2) 0.006(2)
C55 0.050(3) 0.051(3) 0.046(3) 0.003(2) -0.012(2) 0.005(2)
C56 0.064(4) 0.054(4) 0.079(5) -0.009(4) -0.004(4) -0.002(3)
C57 0.056(4) 0.080(5) 0.051(4) -0.022(4) -0.016(3) 0.006(4)

loop_
_atom_type_symbol
_atom_type_description
_atom_type_scat_dispersion_real
_atom_type_scat_dispersion_imag
_atom_type_scat_source
C C 0.0181 0.0091 'International Tables Vol C Tables 4.2.6.8 and 6.1.1.4'
H H 0.0000 0.0000 'International Tables Vol C Tables 4.2.6.8 and 6.1.1.4'
Br Br -0.6763 1.2805 'International Tables Vol C Tables 4.2.6.8 and 6.1.1.4'
O O 0.0492 0.0322 'International Tables Vol C Tables 4.2.6.8 and 6.1.1.4'

loop_
_geom_angle_atom_site_label_1
_geom_angle_atom_site_label_2
_geom_angle_atom_site_label_3
_geom_angle
C3 O1 C8 117.3(5)
C6 O2 C12 117.2(6)
C18 O3 C23 117.9(6)
C21 O4 C24 117.2(6)
C32 O5 C27 119.4(6)
C30 O6 C36 117.8(7)
C42 O7 C47 118.7(8)
C48 O8 C45 119.5(8)
C51 O9 C56 112.2(7)
C54 O10 C57 117.4(6)
C53 C1 C2 109.7(5)
C53 C1 H1A 109.7
C2 C1 H1A 109.7
C53 C1 H1B 109.7
C2 C1 H1B 109.7
H1A C1 H1B 108.2
C7 C2 C3 119.0(6)
C7 C2 C1 121.1(6)
C3 C2 C1 119.9(6)
O1 C3 C4 125.0(6)
O1 C3 C2 115.4(5)
C4 C3 C2 119.5(6)
C5 C4 C3 120.6(7)
C5 C4 H4 119.7
C3 C4 H4 119.7
C6 C5 C4 118.6(6)
C6 C5 C16 121.3(7)
C4 C5 C16 120.1(7)
C5 C6 C7 121.9(7)
C5 C6 O2 119.2(6)
C7 C6 O2 118.9(7)
C2 C7 C6 120.0(7)
C2 C7 H7 120.0
C6 C7 H7 120.0
O1 C8 C9 108.3(5)
O1 C8 H8A 110.0
C9 C8 H8A 110.0
O1 C8 H8B 110.0
C9 C8 H8B 110.0
H8A C8 H8B 108.4
C8 C9 C10 110.9(5)
C8 C9 H9A 109.5
C10 C9 H9A 109.5
C8 C9 H9B 109.5
C10 C9 H9B 109.5
H9A C9 H9B 108.0
C11 C10 C9 110.5(6)
C11 C10 H10A 109.5
C9 C10 H10A 109.5
C11 C10 H10B 109.5
C9 C10 H10B 109.5
H10A C10 H10B 108.1
C10 C11 Br1 111.6(5)
C10 C11 H11A 109.3
Br1 C11 H11A 109.3
C10 C11 H11B 109.3
Br1 C11 H11B 109.3
H11A C11 H11B 108.0
O2 C12 C13 107.9(8)
O2 C12 H12A 110.1
C13 C12 H12A 110.1
O2 C12 H12B 110.1
C13 C12 H12B 110.1
H12A C12 H12B 108.4
C14 C13 C12 110.0(9)
C14 C13 H13A 109.7
C12 C13 H13A 109.7
C14 C13 H13B 109.7
C12 C13 H13B 109.7
H13A C13 H13B 108.2
C15 C14 C13 114.7(12)
C15 C14 H14A 108.6
C13 C14 H14A 108.6
C15 C14 H14B 108.6
C13 C14 H14B 108.6
H14A C14 H14B 107.6
C14 C15 Br2 118.4(11)
C14 C15 H15A 107.7
Br2 C15 H15A 107.7
C14 C15 H15B 107.7
Br2 C15 H15B 107.7
H15A C15 H15B 107.1
C5 C16 C17 114.2(6)
C5 C16 H16A 108.7
C17 C16 H16A 108.7
C5 C16 H16B 108.7
C17 C16 H16B 108.7
H16A C16 H16B 107.6
C22 C17 C18 118.5(6)
C22 C17 C16 119.6(6)
C18 C17 C16 121.9(7)
O3 C18 C19 124.8(7)
O3 C18 C17 116.6(6)
C19 C18 C17 118.6(8)
C20 C19 C18 123.6(7)
C20 C19 H19 118.2
C18 C19 H19 118.2
C19 C20 C21 117.8(7)
C19 C20 C25 121.6(7)
C21 C20 C25 120.6(8)
O4 C21 C20 117.2(6)
O4 C21 C22 123.2(7)
C20 C21 C22 119.6(8)
C17 C22 C21 122.0(7)
C17 C22 H22 119.0
C21 C22 H22 119.0
O3 C23 H23A 109.5
O3 C23 H23B 109.5
H23A C23 H23B 109.5
O3 C23 H23C 109.5
H23A C23 H23C 109.5
H23B C23 H23C 109.5
O4 C24 H24A 109.5
O4 C24 H24B 109.5
H24A C24 H24B 109.5
O4 C24 H24C 109.5
H24A C24 H24C 109.5
H24B C24 H24C 109.5
C20 C25 C26 112.0(6)
C20 C25 H25A 109.2
C26 C25 H25A 109.2
C20 C25 H25B 109.2
C26 C25 H25B 109.2
H25A C25 H25B 107.9
C31 C26 C27 119.3(8)
C31 C26 C25 119.6(8)
C27 C26 C25 120.9(8)
C26 C27 C28 120.1(8)
C26 C27 O5 117.0(7)
C28 C27 O5 122.9(8)
C29 C28 C27 120.8(8)
C29 C28 H28 119.6
C27 C28 H28 119.6
C28 C29 C30 118.8(8)
C28 C29 C40 120.4(8)
C30 C29 C40 120.8(8)
O6 C30 C31 124.4(8)
O6 C30 C29 116.2(8)
C31 C30 C29 119.5(9)
C26 C31 C30 121.4(8)
C26 C31 H31 119.3
C30 C31 H31 119.3
O5 C32 C33 107.0(8)
O5 C32 H32A 110.3
C33 C32 H32A 110.3
O5 C32 H32B 110.3
C33 C32 H32B 110.3
H32A C32 H32B 108.6
C34 C33 C32 113.1(9)
C34 C33 H33A 109.0
C32 C33 H33A 109.0
C34 C33 H33B 109.0
C32 C33 H33B 109.0
H33A C33 H33B 107.8
C33 C34 C35 115.7(10)
C33 C34 H34A 108.4
C35 C34 H34A 108.4
C33 C34 H34B 108.4
C35 C34 H34B 108.4
H34A C34 H34B 107.4
C34 C35 Br3 114.0(8)
C34 C35 H35A 108.8
Br3 C35 H35A 108.8
C34 C35 H35B 108.8
Br3 C35 H35B 108.8
H35A C35 H35B 107.6
O6 C36 C37 103.4(10)
O6 C36 H36A 111.1
C37 C36 H36A 111.1
O6 C36 H36B 111.1
C37 C36 H36B 111.1
H36A C36 H36B 109.0
C38 C37 C36 110.2(11)
C38 C37 H37A 109.6
C36 C37 H37A 109.6
C38 C37 H37B 109.6
C36 C37 H37B 109.6
H37A C37 H37B 108.1
C37 C38 C39 105.5(11)
C37 C38 H38A 110.6
C39 C38 H38A 110.6
C37 C38 H38B 110.6
C39 C38 H38B 110.6
H38A C38 H38B 108.8
C38 C39 Br4 110.4(9)
C38 C39 H39A 109.6
Br4 C39 H39A 109.6
C38 C39 H39B 109.6
Br4 C39 H39B 109.6
H39A C39 H39B 108.1
C29 C40 C41 110.4(6)
C29 C40 H40A 109.6
C41 C40 H40A 109.6
C29 C40 H40B 109.6
C41 C40 H40B 109.6
H40A C40 H40B 108.1
C42 C41 C46 118.5(7)
C42 C41 C40 122.4(8)
C46 C41 C40 119.1(8)
O7 C42 C41 114.7(7)
O7 C42 C43 124.2(8)
C41 C42 C43 121.0(8)
C44 C43 C42 120.2(8)
C44 C43 H43 119.9
C42 C43 H43 119.9
C45 C44 C43 119.5(8)
C45 C44 C49 121.7(8)
C43 C44 C49 118.6(8)
C44 C45 O8 117.8(8)
C44 C45 C46 120.2(8)
O8 C45 C46 122.0(8)
C41 C46 C45 120.5(8)
C41 C46 H46 119.8
C45 C46 H46 119.8
O7 C47 H47A 109.5
O7 C47 H47B 109.5
H47A C47 H47B 109.5
O7 C47 H47C 109.5
H47A C47 H47C 109.5
H47B C47 H47C 109.5
O8 C48 H48A 109.5
O8 C48 H48B 109.5
H48A C48 H48B 109.5
O8 C48 H48C 109.5
H48A C48 H48C 109.5
H48B C48 H48C 109.5
C50 C49 C44 113.3(6)
C50 C49 H49A 108.9
C44 C49 H49A 108.9
C50 C49 H49B 108.9
C44 C49 H49B 108.9
H49A C49 H49B 107.7
C51 C50 C55 118.2(7)
C51 C50 C49 121.9(8)
C55 C50 C49 119.9(8)
C52 C51 C50 120.7(7)
C52 C51 O9 119.4(7)
C50 C51 O9 119.7(7)
C51 C52 C53 121.7(8)
C51 C52 H52 119.2
C53 C52 H52 119.2
C52 C53 C54 116.9(6)
C52 C53 C1 120.6(7)
C54 C53 C1 122.3(6)
C55 C54 O10 123.9(7)
C55 C54 C53 121.7(7)
O10 C54 C53 114.4(6)
C54 C55 C50 120.8(8)
C54 C55 H55 119.6
C50 C55 H55 119.6
O9 C56 H56A 109.5
O9 C56 H56B 109.5
H56A C56 H56B 109.5
O9 C56 H56C 109.5
H56A C56 H56C 109.5
H56B C56 H56C 109.5
O10 C57 H57A 109.5
O10 C57 H57B 109.5
H57A C57 H57B 109.5
O10 C57 H57C 109.5
H57A C57 H57C 109.5
H57B C57 H57C 109.5

loop_
_geom_bond_atom_site_label_1
_geom_bond_atom_site_label_2
_geom_bond_distance
Br1 C11 1.962(8)
Br2 C15 1.974(14)
Br3 C35 1.906(11)
Br4 C39 1.847(12)
O1 C3 1.383(8)
O1 C8 1.436(8)
O2 C6 1.398(9)
O2 C12 1.412(12)
O3 C18 1.358(10)
O3 C23 1.424(11)
O4 C21 1.378(11)
O4 C24 1.433(11)
O5 C32 1.374(12)
O5 C27 1.412(11)
O6 C30 1.355(12)
O6 C36 1.434(15)
O7 C42 1.383(11)
O7 C47 1.455(16)
O8 C48 1.350(13)
O8 C45 1.377(10)
O9 C51 1.401(10)
O9 C56 1.418(12)
O10 C54 1.397(9)
O10 C57 1.401(10)
C1 C53 1.503(10)
C1 C2 1.535(9)
C1 H1A 0.9700
C1 H1B 0.9700
C2 C7 1.388(10)
C2 C3 1.419(9)
C3 C4 1.405(9)
C4 C5 1.395(10)
C4 H4 0.9300
C5 C6 1.383(11)
C5 C16 1.515(9)
C6 C7 1.390(10)
C7 H7 0.9300
C8 C9 1.513(10)
C8 H8A 0.9700
C8 H8B 0.9700
C9 C10 1.522(10)
C9 H9A 0.9700
C9 H9B 0.9700
C10 C11 1.505(10)
C10 H10A 0.9700
C10 H10B 0.9700
C11 H11A 0.9700
C11 H11B 0.9700
C12 C13 1.533(13)
C12 H12A 0.9700
C12 H12B 0.9700
C13 C14 1.523(14)
C13 H13A 0.9700
C13 H13B 0.9700
C14 C15 1.487(15)
C14 H14A 0.9700
C14 H14B 0.9700
C15 H15A 0.9700
C15 H15B 0.9700
C16 C17 1.519(10)
C16 H16A 0.9700
C16 H16B 0.9700
C17 C22 1.387(12)
C17 C18 1.413(11)
C18 C19 1.394(11)
C19 C20 1.377(12)
C19 H19 0.9300
C20 C21 1.405(12)
C20 C25 1.495(11)
C21 C22 1.405(10)
C22 H22 0.9300
C23 H23A 0.9600
C23 H23B 0.9600
C23 H23C 0.9600
C24 H24A 0.9600
C24 H24B 0.9600
C24 H24C 0.9600
C25 C26 1.526(11)
C25 H25A 0.9700
C25 H25B 0.9700
C26 C31 1.369(13)
C26 C27 1.386(12)
C27 C28 1.398(12)
C28 C29 1.375(13)
C28 H28 0.9300
C29 C30 1.414(13)
C29 C40 1.510(11)
C30 C31 1.389(12)
C31 H31 0.9300
C32 C33 1.540(12)
C32 H32A 0.9700
C32 H32B 0.9700
C33 C34 1.511(13)
C33 H33A 0.9700
C33 H33B 0.9700
C34 C35 1.518(13)
C34 H34A 0.9700
C34 H34B 0.9700
C35 H35A 0.9700
C35 H35B 0.9700
C36 C37 1.532(14)
C36 H36A 0.9700
C36 H36B 0.9700
C37 C38 1.526(14)
C37 H37A 0.9700
C37 H37B 0.9700
C38 C39 1.558(15)
C38 H38A 0.9700
C38 H38B 0.9700
C39 H39A 0.9700
C39 H39B 0.9700
C40 C41 1.521(12)
C40 H40A 0.9700
C40 H40B 0.9700
C41 C42 1.387(12)
C41 C46 1.394(12)
C42 C43 1.403(12)
C43 C44 1.399(12)
C43 H43 0.9300
C44 C45 1.369(13)
C44 C49 1.512(12)
C45 C46 1.425(12)
C46 H46 0.9300
C47 H47A 0.9600
C47 H47B 0.9600
C47 H47C 0.9600
C48 H48A 0.9600
C48 H48B 0.9600
C48 H48C 0.9600
C49 C50 1.502(11)
C49 H49A 0.9700
C49 H49B 0.9700
C50 C51 1.393(12)
C50 C55 1.404(12)
C51 C52 1.387(11)
C52 C53 1.397(10)
C52 H52 0.9300
C53 C54 1.409(11)
C54 C55 1.373(10)
C55 H55 0.9300
C56 H56A 0.9600
C56 H56B 0.9600
C56 H56C 0.9600
C57 H57A 0.9600
C57 H57B 0.9600
C57 H57C 0.9600

loop_
_platon_squeeze_void_nr
_platon_squeeze_void_average_x
_platon_squeeze_void_average_y
_platon_squeeze_void_average_z
_platon_squeeze_void_volume
_platon_squeeze_void_count_electrons
_platon_squeeze_void_content
1 0.090 0.000 0.504 13 2 ' '
2 0.365 0.282 0.052 156 58 ' '
3 0.634 0.718 0.948 156 57 ' '
4 0.900 0.000 0.495 10 2 ' '
